data_7046429
loop_
_publ_author_name
'Morais, T\^ania S'
'Jousseaume, Yann'
'M Piedade, M F\'atima'
'Roma-Rodrigues, Catarina'
'Fernandes, Alexandra R.'
'Marques, Fernanda'
'Villa de Brito, Maria J.'
'Garcia, M. Helena'

_publ_section_title
;
 Important cytotoxic and cytostatic effects of new copper(i)-phosphane
 compounds with N,N, N,O and N,S bidentate ligands.
;
_journal_issue 23
_journal_name_full 'Dalton transactions (Cambridge, England : 2003)'
_journal_page_first 7819
_journal_page_last 7829
_journal_paper_doi 10.1039/c8dt01653d
_journal_volume 47
_journal_year 2018
_chemical_formula_sum 'C51 H42 B Cl2 Cu F4 N4 P2'
_chemical_formula_weight 994.07
_space_group_crystal_system triclinic
_space_group_IT_number 2
_space_group_name_Hall '-P 1'
_space_group_name_H-M_alt 'P -1'
_symmetry_space_group_name_Hall '-P 1'
_symmetry_space_group_name_H-M 'P -1'
_atom_sites_solution_hydrogens geom
_audit_creation_method SHELXL-2017/1
_audit_update_record
;
2018-04-15 deposited with the CCDC.
2018-05-17 downloaded from the CCDC.
;
_cell_angle_alpha 100.285(8)
_cell_angle_beta 98.437(9)
_cell_angle_gamma 95.128(8)
_cell_formula_units_Z 2
_cell_length_a 11.952(2)
_cell_length_b 13.949(2)
_cell_length_c 14.710(3)
_cell_measurement_reflns_used 8049
_cell_measurement_temperature 150(2)
_cell_measurement_theta_max 24.98
_cell_measurement_theta_min 2.50
_cell_volume 2370.0(7)
_computing_cell_refinement 'Bruker SAINT'
_computing_data_collection 'Bruker APEX2'
_computing_data_reduction 'Bruker SAINT'
_computing_molecular_graphics Mercury
_computing_publication_material Notepad
_computing_structure_refinement 'SHELXL-2017/1 (Sheldrick, 2017)'
_computing_structure_solution 'SHELXS-97 (Sheldrick, 2008)'
_diffrn_ambient_temperature 150(2)
_diffrn_measured_fraction_theta_full 0.938
_diffrn_measured_fraction_theta_max 0.932
_diffrn_measurement_device_type 'Bruker APEX-II CCD'
_diffrn_measurement_method '\f and \w scans'
_diffrn_radiation_type MoK\a
_diffrn_radiation_wavelength 0.71073
_diffrn_reflns_av_R_equivalents 0.0385
_diffrn_reflns_av_unetI/netI 0.0476
_diffrn_reflns_Laue_measured_fraction_full 0.938
_diffrn_reflns_Laue_measured_fraction_max 0.932
_diffrn_reflns_limit_h_max 14
_diffrn_reflns_limit_h_min -14
_diffrn_reflns_limit_k_max 17
_diffrn_reflns_limit_k_min -17
_diffrn_reflns_limit_l_max 17
_diffrn_reflns_limit_l_min -17
_diffrn_reflns_number 29051
_diffrn_reflns_point_group_measured_fraction_full 0.938
_diffrn_reflns_point_group_measured_fraction_max 0.932
_diffrn_reflns_theta_full 25.242
_diffrn_reflns_theta_max 25.753
_diffrn_reflns_theta_min 1.494
_exptl_absorpt_coefficient_mu 0.697
_exptl_absorpt_correction_T_max 0.7453
_exptl_absorpt_correction_T_min 0.6781
_exptl_absorpt_correction_type psi-scans
_exptl_crystal_colour yellow
_exptl_crystal_density_diffrn 1.393
_exptl_crystal_description prism
_exptl_crystal_F_000 1020
_exptl_crystal_size_max 0.600
_exptl_crystal_size_mid 0.400
_exptl_crystal_size_min 0.250
_refine_diff_density_max 2.182
_refine_diff_density_min -1.176
_refine_diff_density_rms 0.116
_refine_ls_extinction_method none
_refine_ls_goodness_of_fit_ref 1.025
_refine_ls_hydrogen_treatment constr
_refine_ls_matrix_type full
_refine_ls_number_parameters 542
_refine_ls_number_reflns 8451
_refine_ls_number_restraints 31
_refine_ls_restrained_S_all 1.245
_refine_ls_R_factor_all 0.1155
_refine_ls_R_factor_gt 0.0861
_refine_ls_shift/su_max 0.020
_refine_ls_shift/su_mean 0.001
_refine_ls_structure_factor_coef Fsqd
_refine_ls_weighting_details 'w=1/[\s^2^(Fo^2^)+(0.1187P)^2^+13.2061P] where P=(Fo^2^+2Fc^2^)/3'
_refine_ls_weighting_scheme calc
_refine_ls_wR_factor_gt 0.2325
_refine_ls_wR_factor_ref 0.2478
_reflns_Friedel_coverage 0.000
_reflns_number_gt 6234
_reflns_number_total 8451
_reflns_threshold_expression 'I > 2\s(I)'
_cod_data_source_file c8dt01653d3.cif
_cod_data_source_block shelx_CCDC3
_cod_depositor_comments 'Adding full bibliography for 7046426--7046430.cif.'
_cod_original_cell_volume 2370.1(7)
_cod_database_code 7046429
_shelx_shelxl_version_number 2017/1
_shelx_space_group_comment
;
The symmetry employed for this shelxl refinement is uniquely defined
by the following loop, which should always be used as a source of
symmetry information in preference to the above space-group names.
They are only intended as comments.
;
_shelx_estimated_absorpt_t_min 0.680
_shelx_estimated_absorpt_t_max 0.845

loop_
_space_group_symop_operation_xyz
'x, y, z'
'-x, -y, -z'

loop_
_atom_site_label
_atom_site_type_symbol
_atom_site_fract_x
_atom_site_fract_y
_atom_site_fract_z
_atom_site_U_iso_or_equiv
_atom_site_adp_type
_atom_site_occupancy
_atom_site_site_symmetry_order
_atom_site_calc_flag
_atom_site_refinement_flags_posn
_atom_site_refinement_flags_adp
_atom_site_refinement_flags_occupancy
C14 C 0.2550(7) 0.3729(5) 0.1095(6) 0.0490(18) Uani 1 1 d . . .
H14 H 0.244714 0.426149 0.154141 0.059 Uiso 1 1 calc R U .
Cu1 Cu 0.73580(6) 0.26952(5) 0.30492(5) 0.0270(2) Uani 1 1 d . . .
P1 P 0.66178(12) 0.23783(10) 0.42980(11) 0.0259(3) Uani 1 1 d . . .
P2 P 0.92157(13) 0.27102(11) 0.29426(11) 0.0264(3) Uani 1 1 d . . .
N2 N 0.6261(4) 0.1809(3) 0.1893(3) 0.0279(10) Uani 1 1 d . . .
N1 N 0.6687(4) 0.3759(3) 0.2380(4) 0.0307(11) Uani 1 1 d . . .
C121 C 0.6294(5) 0.3393(4) 0.5132(4) 0.0297(13) Uani 1 1 d . . .
C131 C 0.5228(5) 0.1638(4) 0.3889(4) 0.0263(12) Uani 1 1 d . . .
C221 C 0.9586(5) 0.1622(4) 0.2222(4) 0.0268(12) Uani 1 1 d . . .
C211 C 1.0217(5) 0.2844(4) 0.4034(4) 0.0282(12) Uani 1 1 d . . .
N4 N 0.3411(5) 0.3215(4) 0.1309(4) 0.0399(13) Uani 1 1 d . . .
N3 N 0.4240(5) 0.0918(4) 0.0759(4) 0.0380(13) Uani 1 1 d . . .
C231 C 0.9695(5) 0.3711(4) 0.2398(4) 0.0294(13) Uani 1 1 d . . .
C5 C 0.5983(5) 0.3388(4) 0.1574(4) 0.0310(13) Uani 1 1 d . . .
C232 C 1.0549(6) 0.4470(4) 0.2851(5) 0.0356(14) Uani 1 1 d . . .
H232 H 1.094887 0.445023 0.343809 0.043 Uiso 1 1 calc R U .
C135 C 0.3389(6) 0.1520(5) 0.2916(5) 0.0387(15) Uani 1 1 d . . .
H135 H 0.287068 0.179925 0.253732 0.046 Uiso 1 1 calc R U .
C6 C 0.5554(5) 0.2336(4) 0.1454(4) 0.0293(13) Uani 1 1 d . . .
C226 C 1.0400(5) 0.1650(5) 0.1633(4) 0.0324(13) Uani 1 1 d . . .
H226 H 1.074312 0.225035 0.156112 0.039 Uiso 1 1 calc R U .
C9 C 0.5971(6) 0.0837(4) 0.1753(4) 0.0341(14) Uani 1 1 d . . .
H9 H 0.643094 0.045581 0.206816 0.041 Uiso 1 1 calc R U .
C136 C 0.4439(5) 0.2040(5) 0.3330(5) 0.0348(14) Uani 1 1 d . . .
H136 H 0.461465 0.267173 0.322980 0.042 Uiso 1 1 calc R U .
C222 C 0.9072(5) 0.0708(5) 0.2302(5) 0.0349(14) Uani 1 1 d . . .
H222 H 0.851927 0.067958 0.268371 0.042 Uiso 1 1 calc R U .
C7 C 0.4491(5) 0.1889(4) 0.0946(4) 0.0312(13) Uani 1 1 d . . .
C10 C 0.3547(5) 0.2462(4) 0.0663(4) 0.0338(14) Uani 1 1 d . . .
C132 C 0.4958(6) 0.0693(4) 0.4037(4) 0.0367(15) Uani 1 1 d . . .
H132 H 0.547936 0.040985 0.440922 0.044 Uiso 1 1 calc R U .
C2 C 0.6869(6) 0.5316(5) 0.1904(6) 0.0463(18) Uani 1 1 d . . .
H2 H 0.716619 0.597487 0.204140 0.056 Uiso 1 1 calc R U .
C122 C 0.6740(6) 0.4356(4) 0.5125(5) 0.0362(14) Uani 1 1 d . . .
H122 H 0.719926 0.447139 0.468840 0.043 Uiso 1 1 calc R U .
C216 C 1.1188(6) 0.2363(5) 0.4086(5) 0.0412(16) Uani 1 1 d . . .
H216 H 1.134629 0.197310 0.354864 0.049 Uiso 1 1 calc R U .
C8 C 0.4997(6) 0.0397(4) 0.1146(5) 0.0368(14) Uani 1 1 d . . .
H8 H 0.486248 -0.028461 0.100216 0.044 Uiso 1 1 calc R U .
C212 C 0.9980(6) 0.3404(5) 0.4830(5) 0.0466(17) Uani 1 1 d . . .
H212 H 0.931910 0.371024 0.481332 0.056 Uiso 1 1 calc R U .
C133 C 0.3905(6) 0.0176(5) 0.3627(5) 0.0459(18) Uani 1 1 d . . .
H133 H 0.372349 -0.045427 0.372761 0.055 Uiso 1 1 calc R U .
C223 C 0.9365(6) -0.0151(5) 0.1830(5) 0.0422(16) Uani 1 1 d . . .
H223 H 0.901479 -0.075183 0.189503 0.051 Uiso 1 1 calc R U .
C13 C 0.1818(7) 0.3526(6) 0.0272(7) 0.056(2) Uani 1 1 d . . .
H13 H 0.123072 0.390581 0.015836 0.068 Uiso 1 1 calc R U .
C214 C 1.1673(7) 0.3025(5) 0.5715(5) 0.0468(18) Uani 1 1 d . . .
H214 H 1.214663 0.308265 0.628797 0.056 Uiso 1 1 calc R U .
C224 C 1.0187(7) -0.0117(5) 0.1256(5) 0.0453(17) Uani 1 1 d . . .
H224 H 1.039238 -0.069663 0.094071 0.054 Uiso 1 1 calc R U .
C233 C 1.0797(7) 0.5254(5) 0.2418(6) 0.051(2) Uani 1 1 d . . .
H233 H 1.137062 0.575423 0.271453 0.062 Uiso 1 1 calc R U .
C126 C 0.5603(7) 0.3244(5) 0.5790(5) 0.0426(16) Uani 1 1 d . . .
H126 H 0.529135 0.261166 0.579912 0.051 Uiso 1 1 calc R U .
C1 C 0.7102(6) 0.4712(4) 0.2543(5) 0.0377(15) Uani 1 1 d . . .
H1 H 0.756858 0.497946 0.311215 0.045 Uiso 1 1 calc R U .
C235 C 0.9358(7) 0.4544(6) 0.1106(5) 0.0496(19) Uani 1 1 d . . .
H235 H 0.895267 0.457218 0.052298 0.060 Uiso 1 1 calc R U .
C134 C 0.3122(6) 0.0587(5) 0.3069(5) 0.0432(17) Uani 1 1 d . . .
H134 H 0.241845 0.023515 0.279844 0.052 Uiso 1 1 calc R U .
C111 C 0.7493(7) 0.1678(6) 0.4989(7) 0.0613(10) Uani 1 1 d . . .
C225 C 1.0700(6) 0.0779(5) 0.1153(5) 0.0417(16) Uani 1 1 d . . .
H225 H 1.124512 0.080060 0.076329 0.050 Uiso 1 1 calc R U .
C123 C 0.6502(7) 0.5132(5) 0.5762(5) 0.0448(17) Uani 1 1 d . . .
H123 H 0.680200 0.576750 0.575027 0.054 Uiso 1 1 calc R U .
C4 C 0.5735(6) 0.3941(5) 0.0899(5) 0.0432(16) Uani 1 1 d . . .
H4 H 0.526547 0.366184 0.033459 0.052 Uiso 1 1 calc R U .
C3 C 0.6193(7) 0.4919(5) 0.1069(6) 0.052(2) Uani 1 1 d . . .
H3 H 0.603978 0.529878 0.061670 0.062 Uiso 1 1 calc R U .
C236 C 0.9124(6) 0.3759(5) 0.1522(5) 0.0399(15) Uani 1 1 d . . .
H236 H 0.857053 0.325013 0.120831 0.048 Uiso 1 1 calc R U .
C124 C 0.5824(7) 0.4976(5) 0.6415(5) 0.0522(19) Uani 1 1 d . . .
H124 H 0.566813 0.550281 0.684255 0.063 Uiso 1 1 calc R U .
C12 C 0.1971(8) 0.2748(7) -0.0386(7) 0.069(3) Uani 1 1 d . . .
H12 H 0.148970 0.259430 -0.096209 0.083 Uiso 1 1 calc R U .
C116 C 0.7996(7) 0.2058(6) 0.5920(7) 0.0613(10) Uani 1 1 d . . .
H116 H 0.781711 0.265237 0.622876 0.074 Uiso 1 1 calc R U .
C11 C 0.2844(7) 0.2187(5) -0.0195(5) 0.054(2) Uani 1 1 d . . .
H11 H 0.295162 0.164526 -0.062873 0.064 Uiso 1 1 calc R U .
C112 C 0.7742(7) 0.0773(6) 0.4556(7) 0.0613(10) Uani 1 1 d . . .
H112 H 0.740354 0.050913 0.394083 0.074 Uiso 1 1 calc R U .
C125 C 0.5375(8) 0.4026(6) 0.6431(5) 0.056(2) Uani 1 1 d . . .
H125 H 0.492100 0.391551 0.687283 0.067 Uiso 1 1 calc R U .
C215 C 1.1925(7) 0.2455(5) 0.4927(5) 0.0471(18) Uani 1 1 d . . .
H215 H 1.257656 0.213557 0.495661 0.057 Uiso 1 1 calc R U .
C114 C 0.9001(7) 0.0644(6) 0.5909(7) 0.0613(10) Uani 1 1 d . . .
H114 H 0.952600 0.030237 0.620959 0.074 Uiso 1 1 calc R U .
C234 C 1.0203(8) 0.5294(5) 0.1559(6) 0.054(2) Uani 1 1 d . . .
H234 H 1.036616 0.582529 0.127905 0.064 Uiso 1 1 calc R U .
C115 C 0.8775(7) 0.1535(6) 0.6383(7) 0.0613(10) Uani 1 1 d . . .
H115 H 0.912993 0.178308 0.699723 0.074 Uiso 1 1 calc R U .
C213 C 1.0732(7) 0.3508(7) 0.5660(5) 0.060(2) Uani 1 1 d . . .
H213 H 1.059283 0.391807 0.619253 0.072 Uiso 1 1 calc R U .
C113 C 0.8493(7) 0.0258(7) 0.5034(7) 0.0613(10) Uani 1 1 d . . .
H113 H 0.864240 -0.035585 0.474485 0.074 Uiso 1 1 calc R U .
Cl2 Cl 0.2698(4) 0.8373(3) 0.0427(4) 0.1369(19) Uani 0.86 1 d . . P
Cl1 Cl 0.2878(7) 0.6605(6) 0.1352(4) 0.242(5) Uani 0.86 1 d . . P
C100 C 0.314(2) 0.7872(16) 0.1417(12) 0.184(12) Uani 0.86 1 d . . P
H10A H 0.395797 0.805487 0.159674 0.221 Uiso 0.86 1 calc R U P
H10B H 0.278952 0.819169 0.192408 0.221 Uiso 0.86 1 calc R U P
F3 F 0.6080(9) 0.8282(7) 0.3443(7) 0.157(2) Uani 1 1 d D . .
F1 F 0.5801(8) 0.8699(7) 0.1971(7) 0.157(2) Uani 1 1 d D . .
F2 F 0.7565(8) 0.7810(7) 0.2356(7) 0.157(2) Uani 1 1 d D . .
B1 B 0.6475(9) 0.8275(6) 0.2568(7) 0.076(3) Uani 1 1 d D U .
F4 F 0.7263(13) 0.9097(11) 0.2799(12) 0.157(2) Uani 0.534(10) 1 d D . P
F4A F 0.6026(15) 0.7266(10) 0.2148(12) 0.157(2) Uani 0.466(10) 1 d D . P

loop_
_atom_site_aniso_label
_atom_site_aniso_U_11
_atom_site_aniso_U_22
_atom_site_aniso_U_33
_atom_site_aniso_U_23
_atom_site_aniso_U_13
_atom_site_aniso_U_12
C14 0.039(5) 0.045(4) 0.072(5) 0.023(4) 0.020(4) 0.015(3)
Cu1 0.0175(4) 0.0246(4) 0.0395(4) 0.0088(3) 0.0035(3) 0.0021(3)
P1 0.0180(8) 0.0226(7) 0.0379(8) 0.0099(6) 0.0030(6) 0.0013(5)
P2 0.0169(8) 0.0291(7) 0.0341(8) 0.0089(6) 0.0043(6) 0.0026(5)
N2 0.023(3) 0.021(2) 0.037(3) 0.0017(19) 0.003(2) 0.0038(18)
N1 0.024(3) 0.028(2) 0.042(3) 0.009(2) 0.006(2) 0.0072(19)
C121 0.027(3) 0.026(3) 0.034(3) 0.008(2) -0.002(2) 0.001(2)
C131 0.023(3) 0.026(3) 0.030(3) 0.003(2) 0.010(2) 0.000(2)
C221 0.019(3) 0.033(3) 0.029(3) 0.007(2) 0.001(2) 0.004(2)
C211 0.022(3) 0.032(3) 0.031(3) 0.006(2) 0.005(2) 0.002(2)
N4 0.037(4) 0.038(3) 0.049(3) 0.010(3) 0.010(3) 0.013(2)
N3 0.041(4) 0.031(3) 0.035(3) -0.002(2) -0.006(2) 0.006(2)
C231 0.021(3) 0.029(3) 0.040(3) 0.009(2) 0.007(2) 0.006(2)
C5 0.025(3) 0.027(3) 0.040(3) 0.006(2) 0.003(3) 0.005(2)
C232 0.035(4) 0.027(3) 0.045(4) 0.004(3) 0.012(3) 0.004(2)
C135 0.025(4) 0.054(4) 0.037(4) 0.008(3) 0.006(3) 0.005(3)
C6 0.025(3) 0.027(3) 0.035(3) 0.003(2) 0.003(2) 0.006(2)
C226 0.028(4) 0.039(3) 0.030(3) 0.010(3) 0.003(2) 0.003(2)
C9 0.031(4) 0.028(3) 0.042(4) 0.004(3) 0.004(3) 0.010(2)
C136 0.022(3) 0.036(3) 0.045(4) 0.007(3) 0.003(3) 0.004(2)
C222 0.024(3) 0.039(3) 0.042(4) 0.011(3) 0.005(3) 0.003(3)
C7 0.032(4) 0.031(3) 0.029(3) 0.002(2) 0.003(2) 0.006(2)
C10 0.023(3) 0.035(3) 0.044(4) 0.011(3) 0.002(3) 0.002(2)
C132 0.036(4) 0.035(3) 0.036(3) 0.011(3) -0.001(3) -0.006(3)
C2 0.044(5) 0.024(3) 0.076(5) 0.016(3) 0.016(4) 0.006(3)
C122 0.029(4) 0.030(3) 0.048(4) 0.011(3) 0.001(3) 0.001(2)
C216 0.043(4) 0.043(4) 0.035(3) 0.000(3) -0.002(3) 0.017(3)
C8 0.040(4) 0.023(3) 0.043(4) -0.002(3) 0.002(3) 0.006(2)
C212 0.023(4) 0.059(4) 0.048(4) -0.009(3) 0.001(3) 0.005(3)
C133 0.047(5) 0.045(4) 0.039(4) 0.009(3) 0.002(3) -0.023(3)
C223 0.044(4) 0.034(3) 0.044(4) 0.005(3) -0.002(3) -0.001(3)
C13 0.037(5) 0.048(4) 0.091(6) 0.034(4) 0.006(4) 0.008(3)
C214 0.051(5) 0.051(4) 0.033(4) 0.011(3) -0.010(3) -0.005(3)
C224 0.054(5) 0.039(4) 0.038(4) -0.006(3) 0.003(3) 0.010(3)
C233 0.065(6) 0.027(3) 0.063(5) 0.001(3) 0.026(4) -0.001(3)
C126 0.053(5) 0.032(3) 0.044(4) 0.007(3) 0.013(3) 0.003(3)
C1 0.034(4) 0.026(3) 0.051(4) 0.005(3) 0.005(3) -0.001(2)
C235 0.049(5) 0.061(5) 0.051(4) 0.031(4) 0.018(3) 0.023(4)
C134 0.025(4) 0.059(4) 0.039(4) 0.003(3) 0.002(3) -0.013(3)
C111 0.037(2) 0.067(2) 0.094(3) 0.050(2) 0.0086(17) 0.0117(16)
C225 0.044(4) 0.048(4) 0.032(3) 0.001(3) 0.010(3) 0.008(3)
C123 0.049(5) 0.026(3) 0.055(4) 0.004(3) 0.000(3) 0.004(3)
C4 0.032(4) 0.046(4) 0.054(4) 0.021(3) -0.001(3) 0.005(3)
C3 0.049(5) 0.042(4) 0.075(5) 0.035(4) 0.006(4) 0.014(3)
C236 0.031(4) 0.047(4) 0.044(4) 0.017(3) 0.006(3) 0.006(3)
C124 0.062(6) 0.035(4) 0.052(4) -0.007(3) 0.003(4) 0.012(3)
C12 0.053(6) 0.070(6) 0.078(6) 0.032(5) -0.028(4) 0.001(4)
C116 0.037(2) 0.067(2) 0.094(3) 0.050(2) 0.0086(17) 0.0117(16)
C11 0.066(6) 0.037(4) 0.051(4) 0.009(3) -0.012(4) 0.007(3)
C112 0.037(2) 0.067(2) 0.094(3) 0.050(2) 0.0086(17) 0.0117(16)
C125 0.067(6) 0.052(4) 0.047(4) 0.000(3) 0.019(4) 0.008(4)
C215 0.049(5) 0.042(4) 0.044(4) 0.006(3) -0.015(3) 0.018(3)
C114 0.037(2) 0.067(2) 0.094(3) 0.050(2) 0.0086(17) 0.0117(16)
C234 0.074(6) 0.037(4) 0.065(5) 0.027(4) 0.032(4) 0.017(4)
C115 0.037(2) 0.067(2) 0.094(3) 0.050(2) 0.0086(17) 0.0117(16)
C213 0.037(5) 0.087(6) 0.043(4) -0.018(4) 0.003(3) -0.001(4)
C113 0.037(2) 0.067(2) 0.094(3) 0.050(2) 0.0086(17) 0.0117(16)
Cl2 0.095(3) 0.115(3) 0.169(5) -0.045(3) 0.025(3) -0.018(2)
Cl1 0.281(9) 0.286(8) 0.109(4) 0.073(4) -0.027(4) -0.207(7)
C100 0.23(3) 0.20(2) 0.089(12) -0.044(13) 0.088(15) -0.092(18)
F3 0.156(5) 0.182(5) 0.184(5) 0.122(4) 0.062(4) 0.057(4)
F1 0.156(5) 0.182(5) 0.184(5) 0.122(4) 0.062(4) 0.057(4)
F2 0.156(5) 0.182(5) 0.184(5) 0.122(4) 0.062(4) 0.057(4)
B1 0.093(9) 0.049(5) 0.111(9) 0.066(6) 0.035(7) 0.015(5)
F4 0.156(5) 0.182(5) 0.184(5) 0.122(4) 0.062(4) 0.057(4)
F4A 0.156(5) 0.182(5) 0.184(5) 0.122(4) 0.062(4) 0.057(4)

loop_
_atom_type_symbol
_atom_type_description
_atom_type_scat_dispersion_real
_atom_type_scat_dispersion_imag
_atom_type_scat_source
C C 0.0033 0.0016 'International Tables Vol C Tables 4.2.6.8 and 6.1.1.4'
H H 0.0000 0.0000 'International Tables Vol C Tables 4.2.6.8 and 6.1.1.4'
B B 0.0013 0.0007 'International Tables Vol C Tables 4.2.6.8 and 6.1.1.4'
N N 0.0061 0.0033 'International Tables Vol C Tables 4.2.6.8 and 6.1.1.4'
F F 0.0171 0.0103 'International Tables Vol C Tables 4.2.6.8 and 6.1.1.4'
P P 0.1023 0.0942 'International Tables Vol C Tables 4.2.6.8 and 6.1.1.4'
Cu Cu 0.3201 1.2651 'International Tables Vol C Tables 4.2.6.8 and 6.1.1.4'
Cl Cl 0.1484 0.1585 'International Tables Vol C Tables 4.2.6.8 and 6.1.1.4'

loop_
_geom_angle_atom_site_label_1
_geom_angle_atom_site_label_2
_geom_angle_atom_site_label_3
_geom_angle
N4 C14 C13 124.5(8)
N4 C14 H14 117.8
C13 C14 H14 117.8
N1 Cu1 N2 79.21(19)
N1 Cu1 P1 117.36(15)
N2 Cu1 P1 104.21(14)
N1 Cu1 P2 109.27(15)
N2 Cu1 P2 114.00(14)
P1 Cu1 P2 123.81(6)
C121 P1 C111 105.5(4)
C121 P1 C131 102.9(3)
C111 P1 C131 106.8(3)
C121 P1 Cu1 118.84(19)
C111 P1 Cu1 112.8(3)
C131 P1 Cu1 108.88(19)
C231 P2 C221 104.1(3)
C231 P2 C211 105.1(3)
C221 P2 C211 103.0(3)
C231 P2 Cu1 111.0(2)
C221 P2 Cu1 115.13(19)
C211 P2 Cu1 117.2(2)
C6 N2 C9 117.8(5)
C6 N2 Cu1 111.5(4)
C9 N2 Cu1 127.0(4)
C5 N1 C1 118.1(5)
C5 N1 Cu1 113.6(4)
C1 N1 Cu1 125.9(4)
C126 C121 C122 118.4(6)
C126 C121 P1 121.4(4)
C122 C121 P1 120.2(5)
C136 C131 C132 119.0(5)
C136 C131 P1 115.8(4)
C132 C131 P1 125.0(5)
C226 C221 C222 118.4(6)
C226 C221 P2 123.5(4)
C222 C221 P2 118.0(5)
C212 C211 C216 119.2(6)
C212 C211 P2 118.8(5)
C216 C211 P2 121.9(5)
C10 N4 C14 116.9(6)
C7 N3 C8 117.1(5)
C236 C231 C232 118.6(6)
C236 C231 P2 117.9(5)
C232 C231 P2 123.3(5)
N1 C5 C4 121.8(6)
N1 C5 C6 114.7(5)
C4 C5 C6 123.5(6)
C233 C232 C231 119.7(7)
C233 C232 H232 120.1
C231 C232 H232 120.1
C134 C135 C136 119.5(6)
C134 C135 H135 120.3
C136 C135 H135 120.3
N2 C6 C7 120.2(5)
N2 C6 C5 114.6(5)
C7 C6 C5 125.2(5)
C225 C226 C221 120.3(6)
C225 C226 H226 119.9
C221 C226 H226 119.9
N2 C9 C8 120.6(6)
N2 C9 H9 119.7
C8 C9 H9 119.7
C131 C136 C135 121.4(6)
C131 C136 H136 119.3
C135 C136 H136 119.3
C223 C222 C221 121.5(6)
C223 C222 H222 119.3
C221 C222 H222 119.3
N3 C7 C6 121.1(6)
N3 C7 C10 116.0(5)
C6 C7 C10 122.7(5)
N4 C10 C11 123.3(6)
N4 C10 C7 115.0(5)
C11 C10 C7 121.6(6)
C133 C132 C131 119.6(6)
C133 C132 H132 120.2
C131 C132 H132 120.2
C3 C2 C1 118.1(6)
C3 C2 H2 120.9
C1 C2 H2 120.9
C123 C122 C121 120.5(6)
C123 C122 H122 119.8
C121 C122 H122 119.8
C215 C216 C211 121.1(6)
C215 C216 H216 119.5
C211 C216 H216 119.5
N3 C8 C9 122.1(6)
N3 C8 H8 118.9
C9 C8 H8 118.9
C211 C212 C213 119.2(7)
C211 C212 H212 120.4
C213 C212 H212 120.4
C134 C133 C132 120.9(6)
C134 C133 H133 119.6
C132 C133 H133 119.6
C222 C223 C224 119.7(6)
C222 C223 H223 120.1
C224 C223 H223 120.1
C14 C13 C12 117.9(7)
C14 C13 H13 121.1
C12 C13 H13 121.1
C213 C214 C215 120.2(6)
C213 C214 H214 119.9
C215 C214 H214 119.9
C225 C224 C223 120.1(6)
C225 C224 H224 119.9
C223 C224 H224 119.9
C234 C233 C232 120.4(7)
C234 C233 H233 119.8
C232 C233 H233 119.8
C125 C126 C121 120.8(6)
C125 C126 H126 119.6
C121 C126 H126 119.6
N1 C1 C2 123.2(6)
N1 C1 H1 118.4
C2 C1 H1 118.4
C236 C235 C234 119.6(7)
C236 C235 H235 120.2
C234 C235 H235 120.2
C135 C134 C133 119.7(6)
C135 C134 H134 120.1
C133 C134 H134 120.1
C112 C111 C116 119.1(7)
C112 C111 P1 118.8(7)
C116 C111 P1 121.9(7)
C224 C225 C226 120.0(6)
C224 C225 H225 120.0
C226 C225 H225 120.0
C124 C123 C122 120.7(6)
C124 C123 H123 119.7
C122 C123 H123 119.7
C5 C4 C3 119.4(7)
C5 C4 H4 120.3
C3 C4 H4 120.3
C2 C3 C4 119.4(6)
C2 C3 H3 120.3
C4 C3 H3 120.3
C235 C236 C231 121.4(7)
C235 C236 H236 119.3
C231 C236 H236 119.3
C123 C124 C125 119.6(7)
C123 C124 H124 120.2
C125 C124 H124 120.2
C13 C12 C11 119.9(8)
C13 C12 H12 120.0
C11 C12 H12 120.1
C111 C116 C115 119.4(9)
C111 C116 H116 120.3
C115 C116 H116 120.3
C10 C11 C12 117.6(8)
C10 C11 H11 121.2
C12 C11 H11 121.2
C111 C112 C113 120.5(9)
C111 C112 H112 119.8
C113 C112 H112 119.8
C126 C125 C124 120.0(7)
C126 C125 H125 120.0
C124 C125 H125 120.0
C214 C215 C216 118.7(7)
C214 C215 H215 120.7
C216 C215 H215 120.7
C113 C114 C115 122.4(8)
C113 C114 H114 118.8
C115 C114 H114 118.8
C233 C234 C235 120.2(6)
C233 C234 H234 119.9
C235 C234 H234 119.9
C114 C115 C116 118.6(9)
C114 C115 H115 120.7
C116 C115 H115 120.7
C214 C213 C212 121.6(7)
C214 C213 H213 119.2
C212 C213 H213 119.2
C114 C113 C112 119.9(9)
C114 C113 H113 120.0
C112 C113 H113 120.0
Cl1 C100 Cl2 119.5(10)
Cl1 C100 H10A 107.4
Cl2 C100 H10A 107.4
Cl1 C100 H10B 107.4
Cl2 C100 H10B 107.4
H10A C100 H10B 107.0
F1 B1 F4 91.3(8)
F1 B1 F3 113.1(8)
F4 B1 F3 100.7(10)
F1 B1 F4A 96.6(10)
F4 B1 F4A 156.6(12)
F3 B1 F4A 96.4(9)
F1 B1 F2 125.2(8)
F4 B1 F2 79.7(9)
F3 B1 F2 121.7(8)
F4A B1 F2 77.7(9)

loop_
_geom_bond_atom_site_label_1
_geom_bond_atom_site_label_2
_geom_bond_distance
C14 N4 1.337(9)
C14 C13 1.354(12)
C14 H14 0.9300
Cu1 N1 2.077(5)
Cu1 N2 2.108(5)
Cu1 P1 2.2472(17)
Cu1 P2 2.2472(17)
P1 C121 1.809(6)
P1 C111 1.819(8)
P1 C131 1.834(6)
P2 C231 1.819(6)
P2 C221 1.819(6)
P2 C211 1.826(6)
N2 C6 1.339(7)
N2 C9 1.340(7)
N1 C5 1.339(8)
N1 C1 1.344(7)
C121 C126 1.393(9)
C121 C122 1.401(8)
C131 C136 1.383(9)
C131 C132 1.391(8)
C221 C226 1.396(8)
C221 C222 1.398(8)
C211 C212 1.369(9)
C211 C216 1.391(9)
N4 C10 1.324(8)
N3 C7 1.330(8)
N3 C8 1.336(8)
C231 C236 1.383(9)
C231 C232 1.402(9)
C5 C4 1.377(9)
C5 C6 1.482(8)
C232 C233 1.391(9)
C232 H232 0.9300
C135 C134 1.377(10)
C135 C136 1.388(9)
C135 H135 0.9300
C6 C7 1.405(8)
C226 C225 1.396(9)
C226 H226 0.9300
C9 C8 1.378(9)
C9 H9 0.9300
C136 H136 0.9300
C222 C223 1.374(9)
C222 H222 0.9300
C7 C10 1.493(9)
C10 C11 1.380(10)
C132 C133 1.389(9)
C132 H132 0.9300
C2 C3 1.362(11)
C2 C1 1.385(10)
C2 H2 0.9300
C122 C123 1.379(10)
C122 H122 0.9300
C216 C215 1.388(9)
C216 H216 0.9300
C8 H8 0.9300
C212 C213 1.382(11)
C212 H212 0.9300
C133 C134 1.385(11)
C133 H133 0.9300
C223 C224 1.389(10)
C223 H223 0.9300
C13 C12 1.364(13)
C13 H13 0.9300
C214 C213 1.361(12)
C214 C215 1.372(11)
C214 H214 0.9300
C224 C225 1.386(10)
C224 H224 0.9300
C233 C234 1.368(12)
C233 H233 0.9300
C126 C125 1.383(10)
C126 H126 0.9300
C1 H1 0.9300
C235 C236 1.373(9)
C235 C234 1.387(12)
C235 H235 0.9300
C134 H134 0.9300
C111 C112 1.387(13)
C111 C116 1.400(13)
C225 H225 0.9300
C123 C124 1.378(11)
C123 H123 0.9300
C4 C3 1.388(10)
C4 H4 0.9300
C3 H3 0.9300
C236 H236 0.9300
C124 C125 1.390(11)
C124 H124 0.9300
C12 C11 1.385(12)
C12 H12 0.9300
C116 C115 1.406(10)
C116 H116 0.9300
C11 H11 0.9300
C112 C113 1.388(10)
C112 H112 0.9300
C125 H125 0.9300
C215 H215 0.9300
C114 C113 1.334(13)
C114 C115 1.382(13)
C114 H114 0.9300
C234 H234 0.9300
C115 H115 0.9300
C213 H213 0.9300
C113 H113 0.9300
Cl2 C100 1.76(2)
Cl1 C100 1.75(2)
C100 H10A 0.9700
C100 H10B 0.9700
F3 B1 1.433(10)
F1 B1 1.354(10)
F2 B1 1.553(10)
B1 F4 1.375(14)
B1 F4A 1.451(14)

loop_
_geom_torsion_atom_site_label_1
_geom_torsion_atom_site_label_2
_geom_torsion_atom_site_label_3
_geom_torsion_atom_site_label_4
_geom_torsion
C111 P1 C121 C126 -67.3(6)
C131 P1 C121 C126 44.6(6)
Cu1 P1 C121 C126 164.9(5)
C111 P1 C121 C122 112.8(5)
C131 P1 C121 C122 -135.3(5)
Cu1 P1 C121 C122 -15.0(6)
C121 P1 C131 C136 70.3(5)
C111 P1 C131 C136 -178.8(5)
Cu1 P1 C131 C136 -56.7(5)
C121 P1 C131 C132 -115.1(5)
C111 P1 C131 C132 -4.2(7)
Cu1 P1 C131 C132 118.0(5)
C231 P2 C221 C226 20.0(6)
C211 P2 C221 C226 -89.5(5)
Cu1 P2 C221 C226 141.7(5)
C231 P2 C221 C222 -163.6(5)
C211 P2 C221 C222 86.9(5)
Cu1 P2 C221 C222 -41.8(5)
C231 P2 C211 C212 90.4(5)
C221 P2 C211 C212 -160.9(5)
Cu1 P2 C211 C212 -33.4(6)
C231 P2 C211 C216 -92.2(6)
C221 P2 C211 C216 16.5(6)
Cu1 P2 C211 C216 144.0(5)
C13 C14 N4 C10 0.2(10)
C221 P2 C231 C236 68.4(6)
C211 P2 C231 C236 176.4(5)
Cu1 P2 C231 C236 -56.0(5)
C221 P2 C231 C232 -116.7(5)
C211 P2 C231 C232 -8.7(6)
Cu1 P2 C231 C232 118.9(5)
C1 N1 C5 C4 3.8(9)
Cu1 N1 C5 C4 -159.7(5)
C1 N1 C5 C6 -179.3(5)
Cu1 N1 C5 C6 17.2(7)
C236 C231 C232 C233 0.5(10)
P2 C231 C232 C233 -174.3(5)
C9 N2 C6 C7 6.6(8)
Cu1 N2 C6 C7 -153.5(5)
C9 N2 C6 C5 -174.6(5)
Cu1 N2 C6 C5 25.3(6)
N1 C5 C6 N2 -29.1(8)
C4 C5 C6 N2 147.7(7)
N1 C5 C6 C7 149.6(6)
C4 C5 C6 C7 -33.6(10)
C222 C221 C226 C225 -1.1(9)
P2 C221 C226 C225 175.3(5)
C6 N2 C9 C8 2.5(9)
Cu1 N2 C9 C8 159.1(5)
C132 C131 C136 C135 -0.1(9)
P1 C131 C136 C135 174.8(5)
C134 C135 C136 C131 0.5(10)
C226 C221 C222 C223 1.1(9)
P2 C221 C222 C223 -175.5(5)
C8 N3 C7 C6 6.0(9)
C8 N3 C7 C10 -168.6(6)
N2 C6 C7 N3 -11.2(9)
C5 C6 C7 N3 170.1(6)
N2 C6 C7 C10 163.0(6)
C5 C6 C7 C10 -15.7(9)
C14 N4 C10 C11 -0.8(10)
C14 N4 C10 C7 -177.9(6)
N3 C7 C10 N4 133.3(6)
C6 C7 C10 N4 -41.1(8)
N3 C7 C10 C11 -43.8(9)
C6 C7 C10 C11 141.8(7)
C136 C131 C132 C133 -0.2(9)
P1 C131 C132 C133 -174.7(5)
C126 C121 C122 C123 0.4(10)
P1 C121 C122 C123 -179.6(5)
C212 C211 C216 C215 -1.0(10)
P2 C211 C216 C215 -178.4(6)
C7 N3 C8 C9 3.3(10)
N2 C9 C8 N3 -7.8(10)
C216 C211 C212 C213 2.5(10)
P2 C211 C212 C213 179.9(6)
C131 C132 C133 C134 0.2(11)
C221 C222 C223 C224 -0.2(10)
N4 C14 C13 C12 -0.3(12)
C222 C223 C224 C225 -0.6(11)
C231 C232 C233 C234 0.8(10)
C122 C121 C126 C125 -0.9(11)
P1 C121 C126 C125 179.2(6)
C5 N1 C1 C2 -2.4(10)
Cu1 N1 C1 C2 158.8(6)
C3 C2 C1 N1 -0.5(11)
C136 C135 C134 C133 -0.6(10)
C132 C133 C134 C135 0.2(11)
C121 P1 C111 C112 170.9(6)
C131 P1 C111 C112 61.9(7)
Cu1 P1 C111 C112 -57.7(7)
C121 P1 C111 C116 -14.3(8)
C131 P1 C111 C116 -123.3(7)
Cu1 P1 C111 C116 117.0(7)
C223 C224 C225 C226 0.6(11)
C221 C226 C225 C224 0.3(10)
C121 C122 C123 C124 0.1(11)
N1 C5 C4 C3 -2.3(11)
C6 C5 C4 C3 -178.9(6)
C1 C2 C3 C4 2.0(12)
C5 C4 C3 C2 -0.7(12)
C234 C235 C236 C231 1.6(11)
C232 C231 C236 C235 -1.8(10)
P2 C231 C236 C235 173.4(5)
C122 C123 C124 C125 -0.1(12)
C14 C13 C12 C11 0.9(13)
C112 C111 C116 C115 2.4(12)
P1 C111 C116 C115 -172.3(6)
N4 C10 C11 C12 1.4(11)
C7 C10 C11 C12 178.3(7)
C13 C12 C11 C10 -1.4(13)
C116 C111 C112 C113 -1.0(12)
P1 C111 C112 C113 173.9(6)
C121 C126 C125 C124 0.9(12)
C123 C124 C125 C126 -0.4(13)
C213 C214 C215 C216 -1.6(12)
C211 C216 C215 C214 0.6(11)
C232 C233 C234 C235 -1.0(12)
C236 C235 C234 C233 -0.2(12)
C113 C114 C115 C116 -1.2(12)
C111 C116 C115 C114 -1.4(12)
C215 C214 C213 C212 3.2(13)
C211 C212 C213 C214 -3.6(12)
C115 C114 C113 C112 2.7(13)
C111 C112 C113 C114 -1.6(12)
